data_7026481
loop_
_publ_author_name
'Yurkerwich, Kevin'
'Coleman, Fergal'
'Parkin, Gerard'

_publ_section_title
;
 Bis(2-mercapto-1-R-imidazolyl)hydroborato complexes of aluminium,
 gallium, indium and thallium: compounds possessing gallium-gallium bonds
 and a trivalent thallium alkyl.
;
_journal_issue 30
_journal_name_full 'Dalton transactions (Cambridge, England : 2003)'
_journal_page_first 6939
_journal_page_last 6942
_journal_paper_doi 10.1039/c0dt00461h
_journal_volume 39
_journal_year 2010
_chemical_formula_sum 'C18 H33 B N5 S2 Tl'
_chemical_formula_weight 598.79
_chemical_name_systematic
;

?

;
_space_group_IT_number 61
_symmetry_cell_setting orthorhombic
_symmetry_space_group_name_Hall '-P 2ac 2ab'
_symmetry_space_group_name_H-M 'P b c a'
_atom_sites_solution_hydrogens geom
_atom_sites_solution_primary direct
_atom_sites_solution_secondary difmap
_audit_creation_method SHELXL-97
_cell_angle_alpha 90.00
_cell_angle_beta 90.00
_cell_angle_gamma 90.00
_cell_formula_units_Z 8
_cell_length_a 14.2742(6)
_cell_length_b 13.6250(6)
_cell_length_c 25.4330(11)
_cell_measurement_reflns_used 9665
_cell_measurement_temperature 125(2)
_cell_measurement_theta_max 32.36
_cell_measurement_theta_min 2.61
_cell_volume 4946.4(4)
_computing_cell_refinement 'Bruker SAINT'
_computing_data_collection 'Bruker APEX2'
_computing_data_reduction 'Bruker SAINT'
_computing_molecular_graphics 'Bruker SHELXTL'
_computing_publication_material 'Bruker SHELXTL'
_computing_structure_refinement 'SHELXL-97 (Sheldrick, 1997)'
_computing_structure_solution 'SHELXS-97 (Sheldrick, 1990)'
_diffrn_ambient_temperature 125(2)
_diffrn_measured_fraction_theta_full 0.989
_diffrn_measured_fraction_theta_max 0.989
_diffrn_measurement_device_type 'Bruker APEX-II CCD'
_diffrn_measurement_method '\f and \w scans'
_diffrn_radiation_monochromator graphite
_diffrn_radiation_source 'fine-focus sealed tube'
_diffrn_radiation_type MoK\a
_diffrn_radiation_wavelength 0.71073
_diffrn_reflns_av_R_equivalents 0.0522
_diffrn_reflns_av_sigmaI/netI 0.0316
_diffrn_reflns_limit_h_max 21
_diffrn_reflns_limit_h_min -21
_diffrn_reflns_limit_k_max 20
_diffrn_reflns_limit_k_min -19
_diffrn_reflns_limit_l_max 38
_diffrn_reflns_limit_l_min -38
_diffrn_reflns_number 81600
_diffrn_reflns_theta_full 32.44
_diffrn_reflns_theta_max 32.44
_diffrn_reflns_theta_min 1.60
_diffrn_standards_number 0
_exptl_absorpt_coefficient_mu 6.711
_exptl_absorpt_correction_T_max 0.7751
_exptl_absorpt_correction_T_min 0.4534
_exptl_absorpt_correction_type empirical
_exptl_absorpt_process_details sadabs
_exptl_crystal_colour colorless
_exptl_crystal_density_diffrn 1.608
_exptl_crystal_density_method 'not measured'
_exptl_crystal_description block
_exptl_crystal_F_000 2352
_exptl_crystal_size_max 0.14
_exptl_crystal_size_mid 0.07
_exptl_crystal_size_min 0.04
_refine_diff_density_max 1.207
_refine_diff_density_min -1.511
_refine_diff_density_rms 0.130
_refine_ls_extinction_method none
_refine_ls_goodness_of_fit_ref 1.061
_refine_ls_hydrogen_treatment mixed
_refine_ls_matrix_type full
_refine_ls_number_parameters 251
_refine_ls_number_reflns 8825
_refine_ls_number_restraints 0
_refine_ls_restrained_S_all 1.061
_refine_ls_R_factor_all 0.0560
_refine_ls_R_factor_gt 0.0271
_refine_ls_shift/su_max 0.002
_refine_ls_shift/su_mean 0.000
_refine_ls_structure_factor_coef Fsqd
_refine_ls_weighting_details 'calc w=1/[\s^2^(Fo^2^)+(0.0176P)^2^+7.6322P] where P=(Fo^2^+2Fc^2^)/3'
_refine_ls_weighting_scheme calc
_refine_ls_wR_factor_gt 0.0495
_refine_ls_wR_factor_ref 0.0574
_reflns_number_gt 6259
_reflns_number_total 8825
_reflns_threshold_expression >2sigma(I)
_cod_data_source_file c0dt00461h.txt
_cod_data_source_block ky305s10
_cod_depositor_comments
;
The following automatic conversions were performed:

'_symmetry_cell_setting' value 'Orthorhombic' changed to
'orthorhombic' according to
/home/saulius/struct/CIF-dictionaries/cif_core.dic dictionary named
'cif_core.dic' version 2.4.2 from 2011-04-26.

Automatic conversion script
Id: cif_fix_values 1891 2012-01-12 08:04:46Z andrius 
;
_cod_original_sg_symbol_H-M Pbca
_cod_database_code 7026481

loop_
_symmetry_equiv_pos_as_xyz
'x, y, z'
'-x+1/2, -y, z+1/2'
'-x, y+1/2, -z+1/2'
'x+1/2, -y+1/2, -z'
'-x, -y, -z'
'x-1/2, y, -z-1/2'
'x, -y-1/2, z-1/2'
'-x-1/2, y-1/2, z'

loop_
_atom_site_label
_atom_site_type_symbol
_atom_site_fract_x
_atom_site_fract_y
_atom_site_fract_z
_atom_site_U_iso_or_equiv
_atom_site_adp_type
_atom_site_occupancy
_atom_site_symmetry_multiplicity
_atom_site_calc_flag
_atom_site_refinement_flags
Tl Tl 0.563720(7) 0.313454(7) 0.227585(4) 0.02086(3) Uani 1 1 d .
S1 S 0.39376(5) 0.41209(5) 0.20885(3) 0.02076(13) Uani 1 1 d .
S2 S 0.14279(5) 0.29476(5) 0.37231(3) 0.02362(14) Uani 1 1 d .
B B 0.3546(2) 0.2896(2) 0.31863(13) 0.0223(6) Uani 1 1 d .
H1 H 0.431(2) 0.307(2) 0.3132(13) 0.027 Uiso 1 1 d .
H2 H 0.342(2) 0.223(2) 0.3445(12) 0.027 Uiso 1 1 d .
C1 C 0.5111(2) 0.1656(2) 0.22606(15) 0.0308(7) Uani 1 1 d .
H1A H 0.5628 0.1197 0.2322 0.046 Uiso 1 1 calc R
H1B H 0.4828 0.1523 0.1917 0.046 Uiso 1 1 calc R
H1C H 0.4638 0.1575 0.2536 0.046 Uiso 1 1 calc R
C2 C 0.6306(2) 0.4477(2) 0.24963(14) 0.0279(6) Uani 1 1 d .
H2A H 0.6961 0.4346 0.2589 0.042 Uiso 1 1 calc R
H2B H 0.5982 0.4761 0.2800 0.042 Uiso 1 1 calc R
H2C H 0.6283 0.4939 0.2201 0.042 Uiso 1 1 calc R
C11 C 0.32514(18) 0.3091(2) 0.21700(10) 0.0186(5) Uani 1 1 d .
N11 N 0.31152(16) 0.26411(16) 0.26377(9) 0.0187(5) Uani 1 1 d .
N12 N 0.27768(16) 0.25716(17) 0.17936(10) 0.0216(5) Uani 1 1 d .
C12 C 0.2566(2) 0.1819(2) 0.25517(12) 0.0244(6) Uani 1 1 d .
H12A H 0.2369 0.1363 0.2812 0.029 Uiso 1 1 calc R
C13 C 0.2358(2) 0.1775(2) 0.20360(12) 0.0260(6) Uani 1 1 d .
H13A H 0.1989 0.1286 0.1869 0.031 Uiso 1 1 calc R
C14 C 0.2730(2) 0.2796(2) 0.12151(12) 0.0305(7) Uani 1 1 d .
C15 C 0.3708(3) 0.2705(3) 0.09820(13) 0.0378(8) Uani 1 1 d .
H15A H 0.4123 0.3190 0.1145 0.057 Uiso 1 1 calc R
H15B H 0.3680 0.2821 0.0602 0.057 Uiso 1 1 calc R
H15C H 0.3952 0.2044 0.1048 0.057 Uiso 1 1 calc R
C16 C 0.2087(3) 0.2046(3) 0.09525(15) 0.0449(9) Uani 1 1 d .
H16A H 0.1454 0.2103 0.1099 0.067 Uiso 1 1 calc R
H16B H 0.2327 0.1383 0.1017 0.067 Uiso 1 1 calc R
H16C H 0.2066 0.2170 0.0573 0.067 Uiso 1 1 calc R
C17 C 0.2313(3) 0.3817(3) 0.11396(13) 0.0405(9) Uani 1 1 d .
H17A H 0.2720 0.4305 0.1307 0.061 Uiso 1 1 calc R
H17B H 0.1690 0.3842 0.1300 0.061 Uiso 1 1 calc R
H17C H 0.2262 0.3959 0.0763 0.061 Uiso 1 1 calc R
C21 C 0.2261(2) 0.3867(2) 0.37089(11) 0.0194(5) Uani 1 1 d .
N21 N 0.30789(16) 0.38120(17) 0.34463(9) 0.0195(5) Uani 1 1 d .
N22 N 0.22087(17) 0.47703(17) 0.39436(9) 0.0197(5) Uani 1 1 d .
C22 C 0.3536(2) 0.4697(2) 0.35034(11) 0.0244(6) Uani 1 1 d .
H22A H 0.4124 0.4862 0.3353 0.029 Uiso 1 1 calc R
C23 C 0.3009(2) 0.5288(2) 0.38086(11) 0.0251(6) Uani 1 1 d .
H23A H 0.3159 0.5939 0.3912 0.030 Uiso 1 1 calc R
C24 C 0.1449(2) 0.5152(2) 0.42972(11) 0.0239(6) Uani 1 1 d .
C25 C 0.1302(3) 0.4439(3) 0.47555(12) 0.0345(7) Uani 1 1 d .
H25A H 0.1097 0.3801 0.4619 0.052 Uiso 1 1 calc R
H25B H 0.0823 0.4701 0.4993 0.052 Uiso 1 1 calc R
H25C H 0.1892 0.4357 0.4948 0.052 Uiso 1 1 calc R
C26 C 0.1766(3) 0.6133(2) 0.45282(12) 0.0318(7) Uani 1 1 d .
H26A H 0.1867 0.6605 0.4243 0.048 Uiso 1 1 calc R
H26B H 0.2352 0.6040 0.4723 0.048 Uiso 1 1 calc R
H26C H 0.1283 0.6383 0.4767 0.048 Uiso 1 1 calc R
C27 C 0.0557(2) 0.5297(2) 0.39751(12) 0.0293(6) Uani 1 1 d .
H27A H 0.0358 0.4666 0.3828 0.044 Uiso 1 1 calc R
H27B H 0.0680 0.5760 0.3688 0.044 Uiso 1 1 calc R
H27C H 0.0062 0.5559 0.4202 0.044 Uiso 1 1 calc R
N31 N 0.1249(3) 0.5449(3) 0.01341(18) 0.0695(12) Uani 1 1 d .
C31 C 0.0766(3) 0.5939(4) -0.0107(2) 0.0559(11) Uani 1 1 d .
C32 C 0.0154(4) 0.6547(4) -0.0417(2) 0.0753(15) Uani 1 1 d .
H32A H 0.0522 0.6900 -0.0682 0.113 Uiso 1 1 calc R
H32B H -0.0164 0.7020 -0.0189 0.113 Uiso 1 1 calc R
H32C H -0.0313 0.6135 -0.0593 0.113 Uiso 1 1 calc R

loop_
_atom_site_aniso_label
_atom_site_aniso_U_11
_atom_site_aniso_U_22
_atom_site_aniso_U_33
_atom_site_aniso_U_23
_atom_site_aniso_U_13
_atom_site_aniso_U_12
Tl 0.01709(5) 0.01605(4) 0.02944(5) -0.00053(4) 0.00129(5) 0.00055(4)
S1 0.0188(3) 0.0179(3) 0.0255(3) 0.0025(3) 0.0007(3) -0.0001(3)
S2 0.0214(3) 0.0192(3) 0.0302(4) 0.0031(3) 0.0006(3) -0.0017(3)
B 0.0221(15) 0.0243(15) 0.0207(15) 0.0032(12) 0.0001(13) 0.0073(12)
C1 0.0221(14) 0.0159(13) 0.054(2) 0.0017(13) 0.0058(15) -0.0018(10)
C2 0.0222(14) 0.0204(13) 0.0410(18) -0.0052(13) -0.0036(13) 0.0044(11)
C11 0.0179(12) 0.0158(11) 0.0220(13) -0.0024(10) -0.0012(9) 0.0022(10)
N11 0.0177(10) 0.0177(10) 0.0208(12) -0.0004(8) 0.0035(9) 0.0033(9)
N12 0.0218(11) 0.0202(11) 0.0229(12) -0.0027(9) -0.0012(10) -0.0023(9)
C12 0.0227(13) 0.0171(12) 0.0334(15) 0.0005(12) 0.0060(11) 0.0000(11)
C13 0.0236(14) 0.0214(14) 0.0330(16) -0.0030(12) 0.0020(12) -0.0040(12)
C14 0.0375(18) 0.0333(16) 0.0206(15) -0.0043(12) -0.0072(13) 0.0017(14)
C15 0.044(2) 0.048(2) 0.0215(16) -0.0027(15) 0.0060(14) 0.0026(17)
C16 0.053(2) 0.046(2) 0.035(2) -0.0126(16) -0.0148(17) -0.0058(18)
C17 0.055(2) 0.041(2) 0.0255(17) 0.0025(15) -0.0146(16) 0.0078(18)
C21 0.0224(13) 0.0185(12) 0.0173(13) 0.0023(10) 0.0001(11) 0.0014(10)
N21 0.0199(11) 0.0216(11) 0.0170(11) 0.0007(9) 0.0020(9) -0.0001(9)
N22 0.0238(12) 0.0190(11) 0.0164(11) -0.0009(9) 0.0018(9) -0.0008(9)
C22 0.0225(14) 0.0275(15) 0.0233(15) 0.0029(11) 0.0028(11) -0.0044(12)
C23 0.0327(16) 0.0219(14) 0.0207(14) 0.0002(11) 0.0006(12) -0.0044(12)
C24 0.0294(15) 0.0251(14) 0.0172(13) 0.0017(11) 0.0034(11) 0.0056(12)
C25 0.0414(19) 0.0385(18) 0.0235(16) 0.0085(14) 0.0116(14) 0.0071(15)
C26 0.046(2) 0.0279(16) 0.0215(15) -0.0059(12) 0.0010(14) 0.0067(14)
C27 0.0298(16) 0.0307(15) 0.0274(15) 0.0004(12) 0.0051(13) 0.0058(13)
N31 0.052(2) 0.074(3) 0.082(3) -0.006(2) -0.014(2) 0.003(2)
C31 0.044(2) 0.060(3) 0.064(3) -0.008(2) -0.008(2) -0.006(2)
C32 0.065(3) 0.065(3) 0.096(4) 0.009(3) -0.018(3) -0.008(3)

loop_
_atom_type_symbol
_atom_type_description
_atom_type_scat_dispersion_real
_atom_type_scat_dispersion_imag
_atom_type_scat_source
C C 0.0033 0.0016 'International Tables Vol C Tables 4.2.6.8 and 6.1.1.4'
H H 0.0000 0.0000 'International Tables Vol C Tables 4.2.6.8 and 6.1.1.4'
B B 0.0013 0.0007 'International Tables Vol C Tables 4.2.6.8 and 6.1.1.4'
N N 0.0061 0.0033 'International Tables Vol C Tables 4.2.6.8 and 6.1.1.4'
S S 0.1246 0.1234 'International Tables Vol C Tables 4.2.6.8 and 6.1.1.4'
Tl Tl -2.8358 9.6688 'International Tables Vol C Tables 4.2.6.8 and 6.1.1.4'

loop_
_geom_angle_atom_site_label_1
_geom_angle_atom_site_label_2
_geom_angle_atom_site_label_3
_geom_angle
_geom_angle_site_symmetry_1
_geom_angle_site_symmetry_3
C2 Tl C1 164.18(13) . .
C2 Tl S2 97.82(9) . 6_656
C1 Tl S2 92.25(10) . 6_656
C2 Tl S1 91.21(8) . .
C1 Tl S1 98.24(9) . .
S2 Tl S1 103.77(2) 6_656 .
C11 S1 Tl 94.62(9) . .
C21 S2 Tl 101.13(9) . 6_556
H1 B H2 113(2) . .
H1 B N21 107.0(16) . .
H2 B N21 109.2(16) . .
H1 B N11 108.6(17) . .
H2 B N11 106.0(16) . .
N21 B N11 112.8(2) . .
N11 C11 N12 108.1(2) . .
N11 C11 S1 123.8(2) . .
N12 C11 S1 128.1(2) . .
C11 N11 C12 108.0(2) . .
C11 N11 B 128.9(2) . .
C12 N11 B 122.9(2) . .
C11 N12 C13 107.9(2) . .
C11 N12 C14 126.9(2) . .
C13 N12 C14 125.2(2) . .
C13 C12 N11 108.3(3) . .
C12 C13 N12 107.7(3) . .
N12 C14 C15 108.9(3) . .
N12 C14 C17 109.0(3) . .
C15 C14 C17 112.5(3) . .
N12 C14 C16 108.6(3) . .
C15 C14 C16 109.1(3) . .
C17 C14 C16 108.7(3) . .
N21 C21 N22 108.2(2) . .
N21 C21 S2 124.5(2) . .
N22 C21 S2 127.3(2) . .
C21 N21 C22 108.0(2) . .
C21 N21 B 128.6(2) . .
C22 N21 B 122.8(2) . .
C21 N22 C23 107.7(2) . .
C21 N22 C24 127.7(2) . .
C23 N22 C24 124.6(2) . .
C23 C22 N21 108.6(3) . .
C22 C23 N22 107.4(3) . .
N22 C24 C27 109.0(2) . .
N22 C24 C26 108.6(3) . .
C27 C24 C26 109.9(2) . .
N22 C24 C25 109.6(2) . .
C27 C24 C25 112.1(3) . .
C26 C24 C25 107.6(3) . .
N31 C31 C32 179.1(6) . .

loop_
_geom_bond_atom_site_label_1
_geom_bond_atom_site_label_2
_geom_bond_distance
_geom_bond_site_symmetry_2
Tl C2 2.138(3) .
Tl C1 2.150(3) .
Tl S2 2.7918(8) 6_656
Tl S1 2.8141(7) .
S1 C11 1.724(3) .
S2 C21 1.727(3) .
S2 Tl 2.7918(8) 6_556
B H1 1.13(3) .
B H2 1.14(3) .
B N21 1.562(4) .
B N11 1.564(4) .
C11 N11 1.352(3) .
C11 N12 1.369(3) .
N11 C12 1.385(4) .
N12 C13 1.384(4) .
N12 C14 1.504(4) .
C12 C13 1.346(4) .
C14 C15 1.522(5) .
C14 C17 1.525(5) .
C14 C16 1.528(5) .
C21 N21 1.348(4) .
C21 N22 1.369(3) .
N21 C22 1.378(4) .
N22 C23 1.386(4) .
N22 C24 1.501(4) .
C22 C23 1.348(4) .
C24 C27 1.527(4) .
C24 C26 1.528(4) .
C24 C25 1.532(4) .
N31 C31 1.140(6) .
C31 C32 1.439(7) .
